data_7104743
loop_
_publ_author_name
'Duriska, Martin B'
'Neville, Suzanne M'
'Batten, Stuart R'

_publ_section_title
;
 Variable length ligands: a new class of bridging ligands for
 supramolecular chemistry and crystal engineering.
;
_journal_issue 37
_journal_name_full 'Chemical communications (Cambridge, England)'
_journal_page_first 5579
_journal_page_last 5581
_journal_paper_doi 10.1039/b910994c
_journal_volume 34
_journal_year 2009
_chemical_formula_moiety 'C24 H36 Ag2 N4 O4, 2(C F3 O3 S)'
_chemical_formula_sum 'C26 H36 Ag2 F6 N4 O10 S2'
_chemical_formula_weight 958.45
_chemical_name_systematic
;
?
;
_space_group_IT_number 167
_symmetry_cell_setting trigonal
_symmetry_space_group_name_Hall '-R 3 2"c'
_symmetry_space_group_name_H-M 'R -3 c :H'
_atom_sites_solution_hydrogens geom
_atom_sites_solution_primary direct
_atom_sites_solution_secondary difmap
_audit_creation_date '9 November 2005'
_audit_creation_method SHELXL-97
_cell_angle_alpha 90.00
_cell_angle_beta 90.00
_cell_angle_gamma 120.00
_cell_formula_units_Z 18
_cell_length_a 26.5762(4)
_cell_length_b 26.5762(4)
_cell_length_c 26.1635(9)
_cell_measurement_reflns_used 111
_cell_measurement_temperature 123(2)
_cell_measurement_theta_max 28.278
_cell_measurement_theta_min 2.357
_cell_volume 16003.4(6)
_computing_cell_refinement 'SMART (BrukerAXS, 1997)'
_computing_data_collection 'SMART (BrukerAXS, 1997)'
_computing_data_reduction 'SAINT+ (BrukerAXS, 1997)'
_computing_molecular_graphics 'MERCURY 1.4 (Bruno et al., 2002)'
_computing_publication_material 'XCIF V6.12 (BrukerAXS, 2001).'
_computing_structure_refinement X-SEED
_computing_structure_solution 'SHELXS86 (Sheldrick, 1990)'
_diffrn_ambient_temperature 123(2)
_diffrn_measured_fraction_theta_full 1.000
_diffrn_measured_fraction_theta_max 1.000
_diffrn_measurement_device_type 'Bruker Apex II'
_diffrn_measurement_method 'phi and omega scans'
_diffrn_radiation_monochromator graphite
_diffrn_radiation_source 'fine-focus sealed tube'
_diffrn_radiation_type MoK\a
_diffrn_radiation_wavelength 0.71073
_diffrn_reflns_av_R_equivalents 0.0374
_diffrn_reflns_av_sigmaI/netI 0.0316
_diffrn_reflns_limit_h_max 39
_diffrn_reflns_limit_h_min -39
_diffrn_reflns_limit_k_max 39
_diffrn_reflns_limit_k_min -39
_diffrn_reflns_limit_l_max 38
_diffrn_reflns_limit_l_min -38
_diffrn_reflns_number 28839
_diffrn_reflns_theta_full 31.48
_diffrn_reflns_theta_max 31.48
_diffrn_reflns_theta_min 1.53
_diffrn_standards_decay_% 0
_diffrn_standards_interval_count 0
_diffrn_standards_interval_time 0
_diffrn_standards_number 0
_exptl_absorpt_coefficient_mu 1.307
_exptl_absorpt_correction_T_max 0.7359
_exptl_absorpt_correction_T_min 0.6952
_exptl_absorpt_correction_type empirical
_exptl_absorpt_process_details SADABS
_exptl_crystal_colour yellow
_exptl_crystal_density_diffrn 1.790
_exptl_crystal_density_method 'not measured'
_exptl_crystal_description block
_exptl_crystal_F_000 8640
_exptl_crystal_size_max 0.30
_exptl_crystal_size_mid 0.25
_exptl_crystal_size_min 0.25
_platon_squeeze_details
;
;
_refine_diff_density_max 1.556
_refine_diff_density_min -0.908
_refine_diff_density_rms 0.169
_refine_ls_extinction_method none
_refine_ls_goodness_of_fit_ref 1.117
_refine_ls_hydrogen_treatment constr
_refine_ls_matrix_type full
_refine_ls_number_parameters 296
_refine_ls_number_reflns 5905
_refine_ls_number_restraints 48
_refine_ls_restrained_S_all 1.132
_refine_ls_R_factor_all 0.0832
_refine_ls_R_factor_gt 0.0664
_refine_ls_shift/su_max 0.000
_refine_ls_shift/su_mean 0.000
_refine_ls_structure_factor_coef Fsqd
_refine_ls_weighting_details 'calc w=1/[\s^2^(Fo^2^)+(0.0908P)^2^+74.4046P] where P=(Fo^2^+2Fc^2^)/3'
_refine_ls_weighting_scheme calc
_refine_ls_wR_factor_gt 0.1685
_refine_ls_wR_factor_ref 0.1799
_reflns_number_gt 4709
_reflns_number_total 5905
_reflns_threshold_expression >2sigma(I)
_cod_data_source_file b910994c.txt
_cod_data_source_block C
_cod_original_sg_symbol_H-M R-3c
_cod_database_code 7104743

loop_
_symmetry_equiv_pos_as_xyz
'x, y, z'
'-y, x-y, z'
'-x+y, -x, z'
'x-y, -y, -z+1/2'
'-x, -x+y, -z+1/2'
'y, x, -z+1/2'
'x+2/3, y+1/3, z+1/3'
'-y+2/3, x-y+1/3, z+1/3'
'-x+y+2/3, -x+1/3, z+1/3'
'x-y+2/3, -y+1/3, -z+5/6'
'-x+2/3, -x+y+1/3, -z+5/6'
'y+2/3, x+1/3, -z+5/6'
'x+1/3, y+2/3, z+2/3'
'-y+1/3, x-y+2/3, z+2/3'
'-x+y+1/3, -x+2/3, z+2/3'
'x-y+1/3, -y+2/3, -z+7/6'
'-x+1/3, -x+y+2/3, -z+7/6'
'y+1/3, x+2/3, -z+7/6'
'-x, -y, -z'
'y, -x+y, -z'
'x-y, x, -z'
'-x+y, y, z-1/2'
'x, x-y, z-1/2'
'-y, -x, z-1/2'
'-x+2/3, -y+1/3, -z+1/3'
'y+2/3, -x+y+1/3, -z+1/3'
'x-y+2/3, x+1/3, -z+1/3'
'-x+y+2/3, y+1/3, z-1/6'
'x+2/3, x-y+1/3, z-1/6'
'-y+2/3, -x+1/3, z-1/6'
'-x+1/3, -y+2/3, -z+2/3'
'y+1/3, -x+y+2/3, -z+2/3'
'x-y+1/3, x+2/3, -z+2/3'
'-x+y+1/3, y+2/3, z+1/6'
'x+1/3, x-y+2/3, z+1/6'
'-y+1/3, -x+2/3, z+1/6'

loop_
_atom_site_label
_atom_site_type_symbol
_atom_site_fract_x
_atom_site_fract_y
_atom_site_fract_z
_atom_site_U_iso_or_equiv
_atom_site_adp_type
_atom_site_occupancy
_atom_site_symmetry_multiplicity
_atom_site_calc_flag
_atom_site_refinement_flags
_atom_site_disorder_assembly
_atom_site_disorder_group
Ag1 Ag 0.075281(15) 0.3333 0.0833 0.03027(13) Uani 1 2 d S . .
S1 S 0.18229(18) 0.48972(17) 0.28614(13) 0.0435(7) Uani 0.612(6) 1 d P A 1
F1 F 0.2687(3) 0.5389(3) 0.2204(3) 0.088(3) Uani 0.612(6) 1 d P A 1
O1 O -0.03587(19) 0.2929(3) 0.03948(18) 0.0741(14) Uani 1 1 d . . .
N1 N 0.01971(15) 0.23359(18) 0.09010(12) 0.0362(8) Uani 1 1 d . . .
C1 C -0.0643(4) 0.3278(6) 0.0553(4) 0.118(4) Uani 1 1 d . . .
H1A H -0.0458 0.3652 0.0368 0.142 Uiso 1 1 calc R . .
H1B H -0.1059 0.3062 0.0459 0.142 Uiso 1 1 calc R . .
Ag2 Ag 0.1667 0.3333 0.3333 0.05100(19) Uani 1 2 d S . .
S2 S 0.1948(5) 0.4884(5) 0.2885(5) 0.116(5) Uani 0.388(6) 1 d PD A 2
F2 F 0.2913(3) 0.5692(4) 0.2950(5) 0.116(4) Uani 0.612(6) 1 d P A 1
O2 O 0.13874(13) 0.29325(13) 0.04247(10) 0.0310(6) Uani 1 1 d . . .
N2 N 0.11560(16) 0.29715(19) 0.26585(13) 0.0423(9) Uani 1 1 d . . .
C2 C -0.0670(2) 0.2363(4) 0.05453(19) 0.067(2) Uani 1 1 d . . .
H2A H -0.1008 0.2148 0.0316 0.080 Uiso 1 1 calc R . .
H2B H -0.0817 0.2341 0.0897 0.080 Uiso 1 1 calc R . .
F3 F 0.2402(4) 0.5954(4) 0.2486(5) 0.115(3) Uani 0.612(6) 1 d PU A 1
O3 O 0.1474(4) 0.4733(4) 0.2418(3) 0.0510(17) Uani 0.612(6) 1 d P A 1
C3 C -0.0295(2) 0.2096(3) 0.05290(18) 0.0523(13) Uani 1 1 d . . .
H3A H -0.0133 0.2144 0.0180 0.063 Uiso 1 1 calc R . .
H3B H -0.0541 0.1674 0.0593 0.063 Uiso 1 1 calc R . .
F4 F 0.2667(8) 0.5529(8) 0.3550(7) 0.150(7) Uani 0.388(6) 1 d PDU A 2
O4 O 0.2015(3) 0.4487(4) 0.3001(4) 0.058(2) Uani 0.612(6) 1 d P A 1
C4 C 0.0566(2) 0.2072(2) 0.07953(17) 0.0423(10) Uani 1 1 d . . .
H4A H 0.0310 0.1652 0.0731 0.051 Uiso 1 1 calc R . .
H4B H 0.0799 0.2112 0.1104 0.051 Uiso 1 1 calc R . .
F5 F 0.1823(12) 0.5367(14) 0.3636(11) 0.42(3) Uani 0.388(6) 1 d PDU A 2
O5 O 0.1625(5) 0.5143(5) 0.3251(3) 0.101(3) Uani 0.612(6) 1 d P A 1
C5 C 0.0973(2) 0.2335(2) 0.03474(16) 0.0389(9) Uani 1 1 d . . .
H5A H 0.1181 0.2118 0.0290 0.047 Uiso 1 1 calc R . .
H5B H 0.0744 0.2295 0.0037 0.047 Uiso 1 1 calc R . .
F6 F 0.2379(9) 0.5961(6) 0.3072(9) 0.154(8) Uani 0.388(6) 1 d PD A 2
O6 O 0.1774(14) 0.4371(7) 0.3127(10) 0.171(16) Uani 0.388(6) 1 d PD A 2
C6 C 0.18511(18) 0.30226(18) 0.07576(15) 0.0327(8) Uani 1 1 d . . .
H6A H 0.2120 0.2925 0.0580 0.039 Uiso 1 1 calc R . .
H6B H 0.1695 0.2772 0.1064 0.039 Uiso 1 1 calc R . .
O7 O 0.2505(12) 0.5042(18) 0.2593(14) 0.44(4) Uani 0.388(6) 1 d PDU A 2
C7 C -0.0057(2) 0.2150(2) 0.14278(16) 0.0466(12) Uani 1 1 d . . .
H7A H -0.0229 0.1724 0.1459 0.056 Uiso 1 1 calc R . .
H7B H -0.0373 0.2240 0.1473 0.056 Uiso 1 1 calc R . .
O8 O 0.1581(13) 0.4897(12) 0.2515(10) 0.171(15) Uani 0.388(6) 1 d PDU A 2
C8 C 0.03895(18) 0.2445(2) 0.18475(14) 0.0389(10) Uani 1 1 d . . .
C9 C 0.0625(2) 0.2160(2) 0.21090(17) 0.0486(12) Uani 1 1 d . . .
H9 H 0.0529 0.1778 0.2012 0.058 Uiso 1 1 calc R . .
C10 C 0.1001(3) 0.2430(3) 0.25113(18) 0.0494(12) Uani 1 1 d . . .
H10 H 0.1154 0.2225 0.2690 0.059 Uiso 1 1 calc R . .
C11 C 0.0938(2) 0.3258(2) 0.24007(16) 0.0406(10) Uani 1 1 d . . .
H11 H 0.1054 0.3646 0.2496 0.049 Uiso 1 1 calc R . .
C12 C 0.0550(2) 0.3003(2) 0.20000(15) 0.0417(10) Uani 1 1 d . . .
H12 H 0.0394 0.3212 0.1831 0.050 Uiso 1 1 calc R . .
C13 C 0.2503(5) 0.5520(4) 0.2630(7) 0.092(5) Uani 0.612(6) 1 d P A 1
C14 C 0.2204(10) 0.5448(8) 0.3285(8) 0.177(16) Uiso 0.388(6) 1 d PD A 2

loop_
_atom_site_aniso_label
_atom_site_aniso_U_11
_atom_site_aniso_U_22
_atom_site_aniso_U_33
_atom_site_aniso_U_23
_atom_site_aniso_U_13
_atom_site_aniso_U_12
Ag1 0.02830(17) 0.0420(3) 0.02508(19) 0.00061(15) 0.00030(7) 0.02100(13)
S1 0.0406(13) 0.0488(15) 0.0390(12) -0.0109(10) -0.0091(10) 0.0209(11)
F1 0.075(5) 0.073(5) 0.127(7) 0.019(4) 0.041(4) 0.046(4)
O1 0.041(2) 0.115(4) 0.067(3) 0.013(3) 0.0001(19) 0.040(3)
N1 0.0247(16) 0.048(2) 0.0203(13) -0.0040(13) -0.0030(11) 0.0060(15)
C1 0.049(4) 0.189(11) 0.123(7) 0.036(8) -0.006(5) 0.065(6)
Ag2 0.0311(3) 0.0774(4) 0.0286(2) -0.0125(2) -0.00663(17) 0.0152(2)
S2 0.111(9) 0.113(7) 0.113(7) -0.019(5) -0.052(6) 0.049(6)
F2 0.039(4) 0.077(5) 0.196(11) -0.040(6) -0.014(5) 0.002(3)
O2 0.0320(14) 0.0391(15) 0.0249(12) -0.0019(10) -0.0023(10) 0.0200(12)
N2 0.0315(18) 0.058(2) 0.0245(15) -0.0037(15) -0.0012(13) 0.0126(18)
C2 0.026(2) 0.124(6) 0.029(2) -0.004(3) -0.0017(17) 0.021(3)
F3 0.101(5) 0.070(4) 0.186(8) 0.023(5) 0.032(5) 0.052(4)
O3 0.064(4) 0.063(4) 0.049(3) -0.006(3) -0.015(3) 0.049(4)
C3 0.034(2) 0.067(3) 0.030(2) -0.005(2) -0.0090(17) 0.006(2)
F4 0.150(10) 0.135(10) 0.159(11) -0.018(8) -0.021(8) 0.067(8)
O4 0.045(4) 0.059(5) 0.071(5) 0.021(4) -0.023(3) 0.027(4)
C4 0.044(2) 0.036(2) 0.035(2) -0.0060(16) -0.0034(17) 0.011(2)
F5 0.43(3) 0.42(3) 0.42(3) -0.005(10) 0.017(10) 0.208(18)
O5 0.114(8) 0.115(8) 0.064(5) -0.037(5) 0.014(5) 0.049(6)
C5 0.044(2) 0.044(2) 0.0279(17) -0.0099(16) -0.0030(16) 0.021(2)
F6 0.175(17) 0.069(9) 0.24(2) -0.001(11) -0.016(16) 0.078(11)
O6 0.23(3) 0.050(11) 0.15(2) -0.021(13) -0.06(2) 0.005(16)
C6 0.033(2) 0.039(2) 0.0318(17) -0.0013(15) -0.0025(14) 0.0223(18)
O7 0.44(4) 0.44(4) 0.44(5) -0.002(10) 0.008(10) 0.22(2)
C7 0.035(2) 0.056(3) 0.0247(17) 0.0010(17) 0.0010(15) 0.005(2)
O8 0.182(18) 0.166(18) 0.184(18) -0.008(9) -0.024(9) 0.101(12)
C8 0.0284(19) 0.048(2) 0.0211(15) 0.0024(15) 0.0028(13) 0.0053(18)
C9 0.056(3) 0.045(3) 0.033(2) -0.0028(18) -0.0081(19) 0.016(2)
C10 0.055(3) 0.058(3) 0.033(2) -0.002(2) -0.008(2) 0.027(3)
C11 0.038(2) 0.048(3) 0.0282(18) -0.0012(16) 0.0039(16) 0.016(2)
C12 0.039(2) 0.057(3) 0.0224(16) 0.0021(17) 0.0031(15) 0.019(2)
C13 0.048(6) 0.030(5) 0.198(16) -0.009(7) 0.019(8) 0.019(4)

loop_
_atom_type_symbol
_atom_type_description
_atom_type_scat_dispersion_real
_atom_type_scat_dispersion_imag
_atom_type_scat_source
C C 0.0033 0.0016 'International Tables Vol C Tables 4.2.6.8 and 6.1.1.4'
H H 0.0000 0.0000 'International Tables Vol C Tables 4.2.6.8 and 6.1.1.4'
N N 0.0061 0.0033 'International Tables Vol C Tables 4.2.6.8 and 6.1.1.4'
O O 0.0106 0.0060 'International Tables Vol C Tables 4.2.6.8 and 6.1.1.4'
F F 0.0171 0.0103 'International Tables Vol C Tables 4.2.6.8 and 6.1.1.4'
S S 0.1246 0.1234 'International Tables Vol C Tables 4.2.6.8 and 6.1.1.4'
Ag Ag -0.8971 1.1015 'International Tables Vol C Tables 4.2.6.8 and 6.1.1.4'

loop_
_geom_angle_atom_site_label_1
_geom_angle_atom_site_label_2
_geom_angle_atom_site_label_3
_geom_angle
_geom_angle_site_symmetry_1
_geom_angle_site_symmetry_3
_geom_angle_publ_flag
N1 Ag1 N1 172.48(19) . 16_554 ?
O3 S1 O5 112.7(6) . . ?
O3 S1 O4 113.3(5) . . ?
O5 S1 O4 120.2(7) . . ?
O3 S1 C13 101.9(7) . . ?
O5 S1 C13 103.9(6) . . ?
O4 S1 C13 101.6(6) . . ?
C2 O1 C1 112.5(6) . . ?
C4 N1 C3 108.7(4) . . ?
C4 N1 C7 108.0(4) . . ?
C3 N1 C7 107.6(3) . . ?
C4 N1 Ag1 109.4(3) . . ?
C3 N1 Ag1 111.2(3) . . ?
C7 N1 Ag1 111.9(3) . . ?
C1 C1 O1 111.2(7) 16_554 . ?
C1 C1 H1A 109.4 16_554 . ?
O1 C1 H1A 109.4 . . ?
C1 C1 H1B 109.4 16_554 . ?
O1 C1 H1B 109.4 . . ?
H1A C1 H1B 108.0 . . ?
N2 Ag2 N2 179.993(1) . 31 ?
O6 S2 O8 117.4(15) . . ?
O6 S2 O7 107.8(15) . . ?
O8 S2 O7 103.9(15) . . ?
O6 S2 C14 113.1(12) . . ?
O8 S2 C14 113.1(13) . . ?
O7 S2 C14 99.3(13) . . ?
C5 O2 C6 113.3(3) . . ?
C10 N2 C11 118.4(4) . . ?
C10 N2 Ag2 120.4(3) . . ?
C11 N2 Ag2 121.0(3) . . ?
O1 C2 C3 109.8(4) . . ?
O1 C2 H2A 109.7 . . ?
C3 C2 H2A 109.7 . . ?
O1 C2 H2B 109.7 . . ?
C3 C2 H2B 109.7 . . ?
H2A C2 H2B 108.2 . . ?
C2 C3 N1 115.5(5) . . ?
C2 C3 H3A 108.4 . . ?
N1 C3 H3A 108.4 . . ?
C2 C3 H3B 108.4 . . ?
N1 C3 H3B 108.4 . . ?
H3A C3 H3B 107.5 . . ?
N1 C4 C5 114.5(4) . . ?
N1 C4 H4A 108.6 . . ?
C5 C4 H4A 108.6 . . ?
N1 C4 H4B 108.6 . . ?
C5 C4 H4B 108.6 . . ?
H4A C4 H4B 107.6 . . ?
O2 C5 C4 112.5(3) . . ?
O2 C5 H5A 109.1 . . ?
C4 C5 H5A 109.1 . . ?
O2 C5 H5B 109.1 . . ?
C4 C5 H5B 109.1 . . ?
H5A C5 H5B 107.8 . . ?
O2 C6 C6 107.6(3) . 16_554 ?
O2 C6 H6A 110.2 . . ?
C6 C6 H6A 110.2 16_554 . ?
O2 C6 H6B 110.2 . . ?
C6 C6 H6B 110.2 16_554 . ?
H6A C6 H6B 108.5 . . ?
N1 C7 C8 112.7(4) . . ?
N1 C7 H7A 109.0 . . ?
C8 C7 H7A 109.0 . . ?
N1 C7 H7B 109.0 . . ?
C8 C7 H7B 109.0 . . ?
H7A C7 H7B 107.8 . . ?
C9 C8 C12 117.7(4) . . ?
C9 C8 C7 121.8(5) . . ?
C12 C8 C7 120.4(5) . . ?
C10 C9 C8 120.1(5) . . ?
C10 C9 H9 120.0 . . ?
C8 C9 H9 120.0 . . ?
N2 C10 C9 122.2(5) . . ?
N2 C10 H10 118.9 . . ?
C9 C10 H10 118.9 . . ?
N2 C11 C12 121.9(5) . . ?
N2 C11 H11 119.1 . . ?
C12 C11 H11 119.1 . . ?
C8 C12 C11 119.8(5) . . ?
C8 C12 H12 120.1 . . ?
C11 C12 H12 120.1 . . ?
F2 C13 F1 106.5(10) . . ?
F2 C13 F3 112.2(11) . . ?
F1 C13 F3 104.0(14) . . ?
F2 C13 S1 112.9(12) . . ?
F1 C13 S1 111.3(8) . . ?
F3 C13 S1 109.5(8) . . ?
F5 C14 F6 107.9(18) . . ?
F5 C14 F4 103.7(17) . . ?
F6 C14 F4 103.5(15) . . ?
F5 C14 S2 111.0(16) . . ?
F6 C14 S2 116.0(14) . . ?
F4 C14 S2 113.7(15) . . ?

loop_
_geom_bond_atom_site_label_1
_geom_bond_atom_site_label_2
_geom_bond_distance
_geom_bond_site_symmetry_2
_geom_bond_publ_flag
Ag1 N1 2.308(4) . ?
Ag1 N1 2.307(4) 16_554 ?
S1 O3 1.411(8) . ?
S1 O5 1.446(9) . ?
S1 O4 1.464(8) . ?
S1 C13 1.838(12) . ?
F1 C13 1.332(17) . ?
O1 C2 1.363(9) . ?
O1 C1 1.515(12) . ?
N1 C4 1.490(7) . ?
N1 C3 1.493(5) . ?
N1 C7 1.505(5) . ?
C1 C1 1.487(19) 16_554 ?
C1 H1A 0.9900 . ?
C1 H1B 0.9900 . ?
Ag2 N2 2.140(4) . ?
Ag2 N2 2.140(4) 31 ?
S2 O6 1.358(15) . ?
S2 O8 1.387(15) . ?
S2 O7 1.527(17) . ?
S2 C14 1.67(2) . ?
F2 C13 1.264(18) . ?
O2 C5 1.423(6) . ?
O2 C6 1.428(5) . ?
N2 C10 1.340(7) . ?
N2 C11 1.346(7) . ?
C2 C3 1.485(10) . ?
C2 H2A 0.9900 . ?
C2 H2B 0.9900 . ?
F3 C13 1.362(14) . ?
C3 H3A 0.9900 . ?
C3 H3B 0.9900 . ?
F4 C14 1.332(18) . ?
C4 C5 1.509(6) . ?
C4 H4A 0.9900 . ?
C4 H4B 0.9900 . ?
F5 C14 1.306(18) . ?
C5 H5A 0.9900 . ?
C5 H5B 0.9900 . ?
F6 C14 1.324(17) . ?
C6 C6 1.484(8) 16_554 ?
C6 H6A 0.9900 . ?
C6 H6B 0.9900 . ?
C7 C8 1.517(6) . ?
C7 H7A 0.9900 . ?
C7 H7B 0.9900 . ?
C8 C9 1.382(7) . ?
C8 C12 1.382(7) . ?
C9 C10 1.379(7) . ?
C9 H9 0.9500 . ?
C10 H10 0.9500 . ?
C11 C12 1.387(6) . ?
C11 H11 0.9500 . ?
C12 H12 0.9500 . ?

loop_
_platon_squeeze_void_nr
_platon_squeeze_void_average_x
_platon_squeeze_void_average_y
_platon_squeeze_void_average_z
_platon_squeeze_void_volume
_platon_squeeze_void_count_electrons
_platon_squeeze_void_content
1 0.000 0.000 0.000 24 14 ' '
2 0.000 0.000 0.250 28 17 ' '
3 0.000 0.000 0.500 24 14 ' '
4 0.000 0.000 0.750 28 17 ' '
5 0.333 0.667 0.167 21 13 ' '
6 0.333 0.667 0.667 21 13 ' '
7 0.333 0.667 0.917 24 15 ' '
8 0.333 0.667 0.417 24 15 ' '
9 0.667 0.333 0.333 21 13 ' '
10 0.667 0.333 0.583 24 15 ' '
11 0.667 0.333 0.833 21 13 ' '
12 0.667 0.333 0.083 24 15 ' '
